data_4119891
loop_
_publ_author_name
'Guoqi Zhang'
'Kalyan V. Vasudevan'
'Brian L. Scott'
'Susan K. Hanson'

_publ_section_title
;
 Understanding the Mechanisms of Cobalt-Catalyzed Hydrogenation and
 Dehydrogenation Reactions
;
_journal_name_full 'Journal of the American Chemical Society'
_journal_page_first 8668
_journal_page_last 8681
_journal_paper_doi 10.1021/ja402679a
_journal_volume 135
_journal_year 2013
_chemical_formula_sum 'C72 H82 B Co F24 N O2 P2'
_chemical_formula_weight 1581.07
_chemical_name_systematic
; 
 ? 
;
_space_group_IT_number 2
_symmetry_cell_setting triclinic
_symmetry_space_group_name_Hall '-P 1'
_symmetry_space_group_name_H-M 'P -1'
_atom_sites_solution_hydrogens geom
_atom_sites_solution_primary direct
_atom_sites_solution_secondary difmap
_audit_creation_method SHELXL-97
_cell_angle_alpha 79.928(1)
_cell_angle_beta 85.342(1)
_cell_angle_gamma 86.503(1)
_cell_formula_units_Z 2
_cell_length_a 13.1867(7)
_cell_length_b 15.8001(9)
_cell_length_c 18.064(1)
_cell_measurement_temperature 140(1)
_cell_volume 3689.2(4)
_computing_cell_refinement 'SAINT+, v. 7.66a (Bruker AXS, 2009)'
_computing_data_collection 'APEX II, v. 7.0 (Bruker AXS, 2009)'
_computing_data_reduction 'SAINT+, v. 7.66a (Bruker AXS, 2009)'
_computing_molecular_graphics 'SHELXTL, v. 6.14, (Bruker AXS, 2000)'
_computing_publication_material 'SHELXTL, v. 6.14, (Bruker AXS, 2000)'
_computing_structure_refinement 'SHELXL-97 (Sheldrick, 1997)'
_computing_structure_solution 'SHELXS-97 (Sheldrick, 1990)'
_diffrn_ambient_temperature 140(1)
_diffrn_measured_fraction_theta_full 0.996
_diffrn_measured_fraction_theta_max 0.993
_diffrn_measurement_device_type 'Bruker D8 with APEXII CCD'
_diffrn_measurement_method '\w scans'
_diffrn_radiation_monochromator graphite
_diffrn_radiation_source 'fine-focus sealed tube'
_diffrn_radiation_type MoK\a
_diffrn_radiation_wavelength 0.71073
_diffrn_reflns_av_R_equivalents 0.0293
_diffrn_reflns_av_sigmaI/netI 0.0388
_diffrn_reflns_limit_h_max 16
_diffrn_reflns_limit_h_min -16
_diffrn_reflns_limit_k_max 19
_diffrn_reflns_limit_k_min -19
_diffrn_reflns_limit_l_max 21
_diffrn_reflns_limit_l_min -22
_diffrn_reflns_number 37088
_diffrn_reflns_theta_full 25.00
_diffrn_reflns_theta_max 25.72
_diffrn_reflns_theta_min 1.86
_diffrn_standards_decay_% 0
_diffrn_standards_interval_count 0
_diffrn_standards_interval_time 0
_diffrn_standards_number 0
_exptl_absorpt_coefficient_mu 0.381
_exptl_absorpt_correction_T_max 0.9629
_exptl_absorpt_correction_T_min 0.9073
_exptl_absorpt_correction_type multi-scan
_exptl_absorpt_process_details 'SADABS v. 1 (Sheldrick, 2008)'
_exptl_crystal_colour yellow
_exptl_crystal_density_diffrn 1.423
_exptl_crystal_description block
_exptl_crystal_F_000 1630
_exptl_crystal_size_max 0.26
_exptl_crystal_size_mid 0.18
_exptl_crystal_size_min 0.10
_refine_diff_density_max 1.295
_refine_diff_density_min -1.014
_refine_diff_density_rms 0.080
_refine_ls_extinction_method none
_refine_ls_goodness_of_fit_ref 1.145
_refine_ls_hydrogen_treatment constr
_refine_ls_matrix_type full
_refine_ls_number_parameters 971
_refine_ls_number_reflns 13969
_refine_ls_number_restraints 21
_refine_ls_restrained_S_all 1.158
_refine_ls_R_factor_all 0.0909
_refine_ls_R_factor_gt 0.0669
_refine_ls_shift/su_max 0.002
_refine_ls_shift/su_mean 0.000
_refine_ls_structure_factor_coef Fsqd
_refine_ls_weighting_details 'calc w=1/[\s^2^(Fo^2^)+(0.1637P)^2^+0.0000P] where P=(Fo^2^+2Fc^2^)/3'
_refine_ls_weighting_scheme calc
_refine_ls_wR_factor_gt 0.2174
_refine_ls_wR_factor_ref 0.2448
_reflns_number_gt 10336
_reflns_number_total 13969
_reflns_threshold_expression >2sigma(I)
_cod_data_source_file ja402679a_si_002_2.cif
_cod_data_source_block apx1650
_cod_original_cell_volume 3689.3(4)
_cod_database_code 4119891

loop_
_symmetry_equiv_pos_as_xyz
'x, y, z'
'-x, -y, -z'

loop_
_atom_site_label
_atom_site_type_symbol
_atom_site_fract_x
_atom_site_fract_y
_atom_site_fract_z
_atom_site_U_iso_or_equiv
_atom_site_adp_type
_atom_site_occupancy
_atom_site_symmetry_multiplicity
_atom_site_calc_flag
_atom_site_refinement_flags
_atom_site_disorder_assembly
_atom_site_disorder_group
Co1 Co 0.31047(4) 0.26867(3) 0.25501(3) 0.02640(17) Uani 1 1 d . A .
B1 B 0.2185(3) 0.7614(2) 0.2631(2) 0.0257(8) Uani 1 1 d . . .
N1 N 0.2901(2) 0.41516(19) 0.24350(17) 0.0321(7) Uani 1 1 d . A .
H1 H 0.2447 0.4310 0.2077 0.038 Uiso 1 1 calc R . .
O1 O 0.1929(2) 0.28800(17) 0.19558(14) 0.0327(6) Uani 1 1 d . . .
O2 O 0.3103(2) 0.14027(16) 0.26211(14) 0.0338(6) Uani 1 1 d . . .
P1 P 0.46077(7) 0.31006(6) 0.17584(5) 0.0266(2) Uani 1 1 d . . .
P2 P 0.28763(8) 0.28268(6) 0.38645(5) 0.0315(2) Uani 1 1 d . . .
F1 F 0.4890(3) 1.0062(3) 0.2229(3) 0.1202(18) Uani 1 1 d . . .
F2 F 0.5750(2) 0.91357(19) 0.1765(2) 0.0860(12) Uani 1 1 d . . .
F3 F 0.5332(3) 1.0286(3) 0.1099(2) 0.1197(18) Uani 1 1 d . . .
F4 F 0.2380(3) 0.8874(2) -0.04648(16) 0.0772(10) Uani 1 1 d . . .
F5 F 0.2508(3) 1.0188(2) -0.04206(17) 0.0836(11) Uani 1 1 d . . .
F6 F 0.1193(2) 0.9545(2) 0.00846(16) 0.0674(9) Uani 1 1 d . . .
F7 F 0.2865(3) 0.9970(4) 0.42612(19) 0.124(2) Uani 1 1 d . . .
F8 F 0.2273(3) 0.90682(19) 0.51393(18) 0.0815(11) Uani 1 1 d . . .
F9 F 0.1482(2) 1.02536(17) 0.48465(18) 0.0629(8) Uani 1 1 d . . .
F10 F -0.1309(3) 1.0252(2) 0.3302(2) 0.0898(12) Uani 1 1 d . . .
F11 F -0.1240(2) 0.9483(2) 0.24635(16) 0.0672(9) Uani 1 1 d . . .
F12 F -0.1705(2) 0.8961(3) 0.3584(2) 0.0921(12) Uani 1 1 d . . .
F13 F 0.0877(3) 0.5038(3) 0.0652(2) 0.0994(13) Uani 1 1 d . . .
F14 F 0.2394(2) 0.5367(3) 0.06978(18) 0.0861(12) Uani 1 1 d . . .
F15 F 0.1341(3) 0.6261(2) 0.01831(15) 0.0880(12) Uani 1 1 d . . .
F16 F -0.1358(2) 0.6096(2) 0.34032(18) 0.0719(9) Uani 1 1 d . . .
F17 F -0.0306(2) 0.5155(2) 0.38650(17) 0.0762(10) Uani 1 1 d . . .
F18 F -0.1167(3) 0.4924(3) 0.2981(2) 0.1080(16) Uani 1 1 d . . .
F19 F 0.6343(2) 0.6354(2) 0.2989(2) 0.0734(9) Uani 1 1 d . . .
F20 F 0.5924(2) 0.50612(17) 0.31347(13) 0.0535(7) Uani 1 1 d . . .
F21 F 0.56136(18) 0.59086(17) 0.21265(12) 0.0463(6) Uani 1 1 d . . .
F22 F 0.2080(3) 0.5583(3) 0.52060(19) 0.1072(16) Uani 1 1 d . . .
F23 F 0.34814(18) 0.49056(14) 0.53188(12) 0.0403(6) Uani 1 1 d . . .
F24 F 0.3340(5) 0.6160(2) 0.55534(16) 0.136(2) Uani 1 1 d U . .
C1 C 0.4878(3) 0.2683(2) 0.0865(2) 0.0309(8) Uani 1 1 d . . .
H1A H 0.5401 0.2215 0.0956 0.037 Uiso 1 1 calc R . .
C2 C 0.3941(3) 0.2294(3) 0.0649(2) 0.0363(9) Uani 1 1 d . . .
H2A H 0.3395 0.2734 0.0580 0.044 Uiso 1 1 calc R . .
H2B H 0.3716 0.1843 0.1055 0.044 Uiso 1 1 calc R . .
C3 C 0.4154(4) 0.1919(3) -0.0074(2) 0.0436(10) Uani 1 1 d . . .
H3A H 0.4639 0.1431 0.0014 0.052 Uiso 1 1 calc R . .
H3B H 0.3529 0.1713 -0.0211 0.052 Uiso 1 1 calc R . .
C4 C 0.4576(4) 0.2580(3) -0.0719(2) 0.0453(11) Uani 1 1 d . . .
H4A H 0.4738 0.2312 -0.1161 0.054 Uiso 1 1 calc R . .
H4B H 0.4065 0.3040 -0.0842 0.054 Uiso 1 1 calc R . .
C5 C 0.5519(4) 0.2948(3) -0.0512(2) 0.0447(11) Uani 1 1 d . . .
H5A H 0.5762 0.3383 -0.0926 0.054 Uiso 1 1 calc R . .
H5B H 0.6050 0.2496 -0.0430 0.054 Uiso 1 1 calc R . .
C6 C 0.5304(3) 0.3349(3) 0.0202(2) 0.0399(10) Uani 1 1 d . . .
H6A H 0.5928 0.3562 0.0334 0.048 Uiso 1 1 calc R . .
H6B H 0.4816 0.3833 0.0106 0.048 Uiso 1 1 calc R . .
C7 C 0.5805(3) 0.2970(3) 0.2231(2) 0.0400(9) Uani 1 1 d . . .
H7 H 0.5699 0.3295 0.2648 0.048 Uiso 1 1 calc R . .
C8 C 0.5989(3) 0.2026(3) 0.2592(3) 0.0506(11) Uani 1 1 d . . .
H8A H 0.5395 0.1830 0.2914 0.061 Uiso 1 1 calc R . .
H8B H 0.6097 0.1673 0.2201 0.061 Uiso 1 1 calc R . .
C9 C 0.6920(4) 0.1928(5) 0.3056(4) 0.089(2) Uani 1 1 d . . .
H9A H 0.6782 0.2231 0.3479 0.107 Uiso 1 1 calc R . .
H9B H 0.7056 0.1324 0.3255 0.107 Uiso 1 1 calc R . .
C10 C 0.7852(4) 0.2286(6) 0.2578(4) 0.101(3) Uani 1 1 d . . .
H10A H 0.8024 0.1953 0.2179 0.121 Uiso 1 1 calc R . .
H10B H 0.8427 0.2236 0.2888 0.121 Uiso 1 1 calc R . .
C11 C 0.7655(4) 0.3216(5) 0.2238(4) 0.085(2) Uani 1 1 d . . .
H11A H 0.8252 0.3426 0.1927 0.102 Uiso 1 1 calc R . .
H11B H 0.7529 0.3556 0.2637 0.102 Uiso 1 1 calc R . .
C12 C 0.6738(4) 0.3323(4) 0.1759(3) 0.0593(13) Uani 1 1 d . . .
H12A H 0.6609 0.3927 0.1560 0.071 Uiso 1 1 calc R . .
H12B H 0.6881 0.3019 0.1337 0.071 Uiso 1 1 calc R . .
C13 C 0.4343(3) 0.4260(2) 0.1479(2) 0.0347(9) Uani 1 1 d . . .
H13A H 0.4975 0.4544 0.1320 0.042 Uiso 1 1 calc R . .
H13B H 0.3912 0.4364 0.1059 0.042 Uiso 1 1 calc R . .
C14 C 0.3811(3) 0.4622(2) 0.2143(2) 0.0363(9) Uani 1 1 d . . .
H14A H 0.4276 0.4579 0.2539 0.044 Uiso 1 1 calc R . .
H14B H 0.3621 0.5225 0.1985 0.044 Uiso 1 1 calc R . .
C15 C 0.2411(3) 0.4443(2) 0.3120(2) 0.0366(9) Uani 1 1 d . . .
H15A H 0.1696 0.4315 0.3175 0.044 Uiso 1 1 calc R A .
H15B H 0.2458 0.5061 0.3074 0.044 Uiso 1 1 calc R . .
C16 C 0.2940(4) 0.3987(2) 0.3814(2) 0.0393(10) Uani 1 1 d . A .
H16A H 0.2604 0.4159 0.4266 0.047 Uiso 1 1 calc R . .
H16B H 0.3645 0.4142 0.3776 0.047 Uiso 1 1 calc R . .
C17 C 0.1606(3) 0.2532(2) 0.4318(2) 0.0348(9) Uani 1 1 d . A .
H17 H 0.1720 0.2028 0.4708 0.042 Uiso 1 1 calc R . .
C18 C 0.1037(4) 0.3222(3) 0.4717(2) 0.0448(11) Uani 1 1 d . . .
H18A H 0.1441 0.3344 0.5107 0.054 Uiso 1 1 calc R A .
H18B H 0.0948 0.3749 0.4356 0.054 Uiso 1 1 calc R . .
C19 C -0.0011(4) 0.2933(3) 0.5071(2) 0.0510(12) Uani 1 1 d . A .
H19A H 0.0080 0.2453 0.5480 0.061 Uiso 1 1 calc R . .
H19B H -0.0369 0.3401 0.5282 0.061 Uiso 1 1 calc R . .
C20 C -0.0640(4) 0.2668(3) 0.4508(3) 0.0530(13) Uani 1 1 d . . .
H20A H -0.0782 0.3159 0.4121 0.064 Uiso 1 1 calc R A .
H20B H -0.1284 0.2470 0.4755 0.064 Uiso 1 1 calc R . .
C21 C -0.0086(3) 0.1954(3) 0.4148(3) 0.0474(11) Uani 1 1 d . A .
H21A H -0.0502 0.1793 0.3780 0.057 Uiso 1 1 calc R . .
H21B H 0.0026 0.1451 0.4531 0.057 Uiso 1 1 calc R . .
C22 C 0.0939(3) 0.2252(3) 0.3760(2) 0.0409(10) Uani 1 1 d . . .
H22A H 0.1290 0.1785 0.3543 0.049 Uiso 1 1 calc R A .
H22B H 0.0822 0.2729 0.3354 0.049 Uiso 1 1 calc R . .
C23 C 0.3932(16) 0.2311(13) 0.4477(11) 0.039(4) Uani 0.495(5) 1 d PD A 1
H23 H 0.4569 0.2540 0.4226 0.047 Uiso 0.495(5) 1 calc PR A 1
C24 C 0.3841(8) 0.2566(6) 0.5253(5) 0.036(2) Uani 0.495(5) 1 d PD A 1
H24A H 0.3175 0.2427 0.5498 0.044 Uiso 0.495(5) 1 calc PR A 1
H24B H 0.3904 0.3182 0.5202 0.044 Uiso 0.495(5) 1 calc PR A 1
C25 C 0.4672(9) 0.2093(7) 0.5745(7) 0.0429(17) Uani 0.495(5) 1 d PD A 1
H25A H 0.5325 0.2332 0.5565 0.051 Uiso 0.495(5) 1 calc PR A 1
H25B H 0.4524 0.2186 0.6260 0.051 Uiso 0.495(5) 1 calc PR A 1
C26 C 0.4737(7) 0.1160(5) 0.5732(5) 0.047(2) Uani 0.495(5) 1 d PD A 1
H26A H 0.4119 0.0908 0.5980 0.057 Uiso 0.495(5) 1 calc PR A 1
H26B H 0.5304 0.0897 0.6013 0.057 Uiso 0.495(5) 1 calc PR A 1
C27 C 0.4876(6) 0.0957(5) 0.4951(5) 0.043(2) Uani 0.495(5) 1 d PD A 1
H27A H 0.4888 0.0339 0.4974 0.052 Uiso 0.495(5) 1 calc PR A 1
H27B H 0.5522 0.1162 0.4714 0.052 Uiso 0.495(5) 1 calc PR A 1
C28 C 0.4016(6) 0.1379(4) 0.4481(4) 0.0309(18) Uani 0.495(5) 1 d PD A 1
H28A H 0.4144 0.1272 0.3968 0.037 Uiso 0.495(5) 1 calc PR A 1
H28B H 0.3379 0.1128 0.4687 0.037 Uiso 0.495(5) 1 calc PR A 1
C23' C 0.3637(14) 0.2304(14) 0.4612(10) 0.039(4) Uani 0.505(5) 1 d PD A 2
H23' H 0.3596 0.1689 0.4604 0.047 Uiso 0.505(5) 1 calc PR A 2
C24' C 0.3298(7) 0.2400(6) 0.5422(4) 0.034(2) Uani 0.505(5) 1 d PD A 2
H24C H 0.3330 0.2996 0.5479 0.041 Uiso 0.505(5) 1 calc PR A 2
H24D H 0.2597 0.2238 0.5535 0.041 Uiso 0.505(5) 1 calc PR A 2
C25' C 0.3976(6) 0.1833(6) 0.5974(5) 0.0429(17) Uani 0.505(5) 1 d PD A 2
H25C H 0.3857 0.1233 0.5976 0.051 Uiso 0.505(5) 1 calc PR A 2
H25D H 0.3798 0.1952 0.6478 0.051 Uiso 0.505(5) 1 calc PR A 2
C26' C 0.5105(6) 0.1990(7) 0.5765(6) 0.039(2) Uani 0.505(5) 1 d PD A 2
H26C H 0.5244 0.2558 0.5854 0.047 Uiso 0.505(5) 1 calc PR A 2
H26D H 0.5510 0.1572 0.6092 0.047 Uiso 0.505(5) 1 calc PR A 2
C27' C 0.5427(6) 0.1926(5) 0.4960(4) 0.039(2) Uani 0.505(5) 1 d PD A 2
H27C H 0.5417 0.1331 0.4892 0.046 Uiso 0.505(5) 1 calc PR A 2
H27D H 0.6120 0.2107 0.4844 0.046 Uiso 0.505(5) 1 calc PR A 2
C28' C 0.4742(6) 0.2473(5) 0.4423(4) 0.0350(19) Uani 0.505(5) 1 d PD A 2
H28C H 0.4843 0.3075 0.4430 0.042 Uiso 0.505(5) 1 calc PR A 2
H28D H 0.4932 0.2366 0.3916 0.042 Uiso 0.505(5) 1 calc PR A 2
C29 C 0.2451(3) 0.1017(2) 0.2359(2) 0.0351(9) Uani 1 1 d . . .
H29 H 0.2514 0.0419 0.2449 0.042 Uiso 1 1 calc R . .
C30 C 0.1634(3) 0.1393(3) 0.1941(2) 0.0349(9) Uani 1 1 d . . .
C31 C 0.0992(4) 0.0798(3) 0.1702(2) 0.0474(11) Uani 1 1 d . . .
H31 H 0.1140 0.0209 0.1823 0.057 Uiso 1 1 calc R . .
C32 C 0.0170(4) 0.1092(4) 0.1301(3) 0.0568(13) Uani 1 1 d . . .
H32 H -0.0241 0.0709 0.1144 0.068 Uiso 1 1 calc R . .
C33 C -0.0041(4) 0.1977(3) 0.1129(3) 0.0553(12) Uani 1 1 d . . .
H33 H -0.0601 0.2177 0.0856 0.066 Uiso 1 1 calc R . .
C34 C 0.0537(3) 0.2554(3) 0.1346(2) 0.0466(11) Uani 1 1 d . . .
H34 H 0.0364 0.3138 0.1220 0.056 Uiso 1 1 calc R . .
C35 C 0.1391(3) 0.2290(2) 0.1757(2) 0.0327(8) Uani 1 1 d . . .
C36 C 0.2733(3) 0.8281(2) 0.19351(19) 0.0263(7) Uani 1 1 d . . .
C37 C 0.3624(3) 0.8673(2) 0.2026(2) 0.0274(8) Uani 1 1 d . . .
H37 H 0.3947 0.8500 0.2471 0.033 Uiso 1 1 calc R . .
C38 C 0.4050(3) 0.9311(2) 0.1481(2) 0.0300(8) Uani 1 1 d . . .
C39 C 0.3594(3) 0.9579(2) 0.0811(2) 0.0356(9) Uani 1 1 d . . .
H39 H 0.3878 0.9999 0.0440 0.043 Uiso 1 1 calc R . .
C40 C 0.2709(3) 0.9208(2) 0.0707(2) 0.0333(9) Uani 1 1 d . . .
C41 C 0.2282(3) 0.8576(2) 0.12600(19) 0.0280(8) Uani 1 1 d . . .
H41 H 0.1679 0.8344 0.1176 0.034 Uiso 1 1 calc R . .
C42 C 0.4999(3) 0.9695(2) 0.1629(2) 0.0365(9) Uani 1 1 d . . .
C43 C 0.2194(4) 0.9453(3) -0.0023(2) 0.0458(11) Uani 1 1 d . . .
C44 C 0.1523(3) 0.8263(2) 0.31180(19) 0.0264(8) Uani 1 1 d . . .
C45 C 0.1967(3) 0.8633(2) 0.3647(2) 0.0289(8) Uani 1 1 d . . .
H45 H 0.2626 0.8449 0.3767 0.035 Uiso 1 1 calc R . .
C46 C 0.1466(3) 0.9268(2) 0.4006(2) 0.0312(8) Uani 1 1 d . . .
C47 C 0.0483(3) 0.9553(2) 0.3850(2) 0.0362(9) Uani 1 1 d . . .
H47 H 0.0142 0.9975 0.4089 0.043 Uiso 1 1 calc R . .
C48 C 0.0021(3) 0.9190(2) 0.3327(2) 0.0328(9) Uani 1 1 d . . .
C49 C 0.0532(3) 0.8558(2) 0.2968(2) 0.0293(8) Uani 1 1 d . . .
H49 H 0.0201 0.8327 0.2620 0.035 Uiso 1 1 calc R . .
C50 C 0.2012(3) 0.9636(3) 0.4559(2) 0.0397(10) Uani 1 1 d . . .
C51 C -0.1056(3) 0.9457(3) 0.3165(3) 0.0444(11) Uani 1 1 d . . .
C52 C 0.1485(3) 0.6917(2) 0.23556(19) 0.0270(8) Uani 1 1 d . . .
C53 C 0.1713(3) 0.6594(2) 0.1685(2) 0.0287(8) Uani 1 1 d . . .
H53 H 0.2243 0.6821 0.1353 0.034 Uiso 1 1 calc R . .
C54 C 0.1171(3) 0.5948(2) 0.1502(2) 0.0327(8) Uani 1 1 d . . .
C55 C 0.0379(3) 0.5580(2) 0.1983(2) 0.0372(9) Uani 1 1 d . . .
H55 H 0.0018 0.5142 0.1861 0.045 Uiso 1 1 calc R . .
C56 C 0.0148(3) 0.5889(2) 0.2651(2) 0.0353(9) Uani 1 1 d . . .
C57 C 0.0682(3) 0.6543(2) 0.2826(2) 0.0306(8) Uani 1 1 d . . .
H57 H 0.0500 0.6742 0.3276 0.037 Uiso 1 1 calc R . .
C58 C 0.1446(3) 0.5644(3) 0.0768(2) 0.0389(9) Uani 1 1 d . . .
C59 C -0.0682(4) 0.5511(3) 0.3206(3) 0.0490(11) Uani 1 1 d . . .
C60 C 0.3020(3) 0.7004(2) 0.31278(19) 0.0264(7) Uani 1 1 d . . .
C61 C 0.3953(3) 0.6724(2) 0.28120(19) 0.0248(7) Uani 1 1 d . . .
H61 H 0.4144 0.6939 0.2311 0.030 Uiso 1 1 calc R . .
C62 C 0.4607(3) 0.6133(2) 0.3226(2) 0.0301(8) Uani 1 1 d . . .
C63 C 0.4344(3) 0.5789(3) 0.3970(2) 0.0364(9) Uani 1 1 d . . .
H63 H 0.4780 0.5392 0.4245 0.044 Uiso 1 1 calc R . .
C64 C 0.3414(3) 0.6051(3) 0.4293(2) 0.0378(10) Uani 1 1 d . . .
C65 C 0.2771(3) 0.6644(2) 0.3883(2) 0.0317(8) Uani 1 1 d . . .
H65 H 0.2153 0.6811 0.4115 0.038 Uiso 1 1 calc R . .
C66 C 0.5620(3) 0.5883(3) 0.2869(2) 0.0380(9) Uani 1 1 d . . .
C67 C 0.3116(4) 0.5702(3) 0.5100(2) 0.0543(14) Uani 1 1 d . . .
C68 C 0.2234(5) 0.4563(5) 0.8986(4) 0.092(2) Uani 1 1 d . . .
H68A H 0.2211 0.4966 0.9328 0.138 Uiso 1 1 calc R . .
H68B H 0.1894 0.4817 0.8544 0.138 Uiso 1 1 calc R . .
H68C H 0.2931 0.4416 0.8843 0.138 Uiso 1 1 calc R . .
C69 C 0.1723(6) 0.3779(9) 0.9357(5) 0.154(5) Uani 1 1 d . . .
H69A H 0.2054 0.3511 0.9805 0.185 Uiso 1 1 calc R . .
H69B H 0.1012 0.3910 0.9496 0.185 Uiso 1 1 calc R . .
C70 C 0.1809(5) 0.3288(5) 0.8857(4) 0.084(2) Uani 1 1 d . . .
H70A H 0.2522 0.3165 0.8718 0.101 Uiso 1 1 calc R . .
H70B H 0.1485 0.3565 0.8408 0.101 Uiso 1 1 calc R . .
C71 C 0.1281(7) 0.2440(10) 0.9207(6) 0.166(5) Uani 1 1 d . . .
H71A H 0.1728 0.2109 0.9562 0.199 Uiso 1 1 calc R . .
H71B H 0.0666 0.2596 0.9495 0.199 Uiso 1 1 calc R . .
C72 C 0.1019(13) 0.1913(7) 0.8745(7) 0.259(10) Uani 1 1 d . . .
H72A H 0.0693 0.1425 0.9039 0.389 Uiso 1 1 calc R . .
H72B H 0.1620 0.1720 0.8473 0.389 Uiso 1 1 calc R . .
H72C H 0.0560 0.2220 0.8395 0.389 Uiso 1 1 calc R . .

loop_
_atom_site_aniso_label
_atom_site_aniso_U_11
_atom_site_aniso_U_22
_atom_site_aniso_U_33
_atom_site_aniso_U_23
_atom_site_aniso_U_13
_atom_site_aniso_U_12
Co1 0.0274(3) 0.0274(3) 0.0236(3) -0.0053(2) 0.00330(19) 0.0013(2)
B1 0.025(2) 0.025(2) 0.024(2) 0.0016(16) 0.0030(15) 0.0055(16)
N1 0.0354(17) 0.0305(16) 0.0274(16) -0.0021(13) 0.0019(13) 0.0083(13)
O1 0.0329(14) 0.0339(14) 0.0305(14) -0.0046(11) -0.0008(11) 0.0009(11)
O2 0.0416(15) 0.0269(13) 0.0314(14) -0.0055(11) 0.0064(12) -0.0002(12)
P1 0.0275(5) 0.0237(5) 0.0265(5) -0.0028(4) 0.0056(4) 0.0015(4)
P2 0.0442(6) 0.0242(5) 0.0264(5) -0.0076(4) -0.0050(4) 0.0092(4)
F1 0.063(2) 0.164(4) 0.168(4) -0.127(4) 0.030(2) -0.046(2)
F2 0.0481(18) 0.0500(17) 0.163(4) -0.012(2) -0.044(2) 0.0030(14)
F3 0.087(3) 0.139(3) 0.114(3) 0.078(3) -0.051(2) -0.077(3)
F4 0.112(3) 0.085(2) 0.0377(16) -0.0148(15) -0.0261(16) 0.010(2)
F5 0.099(3) 0.083(2) 0.0582(19) 0.0446(16) -0.0405(18) -0.0402(19)
F6 0.0490(17) 0.096(2) 0.0483(16) 0.0174(15) -0.0190(13) 0.0013(15)
F7 0.067(2) 0.265(6) 0.060(2) -0.072(3) 0.0295(17) -0.090(3)
F8 0.136(3) 0.0522(17) 0.066(2) -0.0282(15) -0.055(2) 0.0314(18)
F9 0.0658(18) 0.0475(15) 0.086(2) -0.0410(15) -0.0219(16) 0.0176(13)
F10 0.073(2) 0.078(2) 0.131(3) -0.056(2) -0.047(2) 0.0528(18)
F11 0.0473(16) 0.104(2) 0.0512(17) -0.0169(16) -0.0186(13) 0.0244(16)
F12 0.0256(14) 0.126(3) 0.103(3) 0.039(2) -0.0042(15) -0.0002(16)
F13 0.118(3) 0.115(3) 0.083(2) -0.066(2) 0.033(2) -0.063(2)
F14 0.0588(19) 0.144(3) 0.067(2) -0.063(2) -0.0180(15) 0.046(2)
F15 0.158(4) 0.068(2) 0.0302(15) -0.0044(14) -0.0054(18) 0.041(2)
F16 0.0444(16) 0.074(2) 0.084(2) 0.0073(17) 0.0256(15) 0.0010(15)
F17 0.0651(19) 0.087(2) 0.0582(19) 0.0339(17) 0.0113(15) -0.0085(17)
F18 0.135(3) 0.122(3) 0.077(2) -0.037(2) 0.045(2) -0.098(3)
F19 0.0343(15) 0.090(2) 0.106(3) -0.051(2) 0.0096(15) -0.0043(15)
F20 0.0579(16) 0.0600(16) 0.0333(13) 0.0000(11) 0.0051(11) 0.0365(13)
F21 0.0404(13) 0.0644(16) 0.0253(12) 0.0029(11) 0.0123(10) 0.0180(12)
F22 0.072(2) 0.150(4) 0.061(2) 0.051(2) 0.0381(17) 0.053(2)
F23 0.0503(14) 0.0384(13) 0.0278(12) 0.0046(10) 0.0014(10) -0.0011(11)
F24 0.346(7) 0.0424(17) 0.0178(14) -0.0019(13) 0.012(2) -0.032(3)
C1 0.033(2) 0.0273(19) 0.0283(19) -0.0022(15) 0.0103(15) 0.0045(15)
C2 0.045(2) 0.035(2) 0.027(2) -0.0038(16) 0.0104(17) -0.0083(18)
C3 0.063(3) 0.038(2) 0.028(2) -0.0044(17) 0.0087(19) -0.007(2)
C4 0.070(3) 0.036(2) 0.027(2) -0.0036(17) 0.015(2) -0.007(2)
C5 0.058(3) 0.037(2) 0.033(2) -0.0005(17) 0.021(2) -0.001(2)
C6 0.047(2) 0.036(2) 0.033(2) -0.0044(17) 0.0171(18) -0.0054(18)
C7 0.029(2) 0.046(2) 0.043(2) -0.0051(19) -0.0028(17) 0.0001(18)
C8 0.038(2) 0.056(3) 0.050(3) 0.004(2) 0.000(2) 0.014(2)
C9 0.044(3) 0.130(6) 0.072(4) 0.033(4) -0.001(3) 0.023(3)
C10 0.036(3) 0.174(8) 0.079(5) 0.015(5) -0.011(3) 0.010(4)
C11 0.037(3) 0.104(5) 0.115(5) -0.009(4) -0.013(3) -0.014(3)
C12 0.037(3) 0.068(3) 0.070(3) -0.002(3) 0.002(2) -0.012(2)
C13 0.041(2) 0.0235(18) 0.035(2) 0.0024(15) 0.0074(17) 0.0036(16)
C14 0.041(2) 0.0251(19) 0.041(2) -0.0064(16) 0.0053(17) 0.0043(16)
C15 0.048(2) 0.0286(19) 0.029(2) -0.0014(16) 0.0072(17) 0.0135(17)
C16 0.062(3) 0.0262(19) 0.030(2) -0.0094(16) -0.0037(18) 0.0088(18)
C17 0.053(2) 0.0258(19) 0.0223(19) -0.0013(15) 0.0039(17) 0.0093(17)
C18 0.070(3) 0.035(2) 0.024(2) -0.0025(17) 0.0137(19) 0.013(2)
C19 0.072(3) 0.037(2) 0.035(2) -0.0018(19) 0.023(2) 0.016(2)
C20 0.054(3) 0.053(3) 0.041(3) 0.003(2) 0.022(2) 0.019(2)
C21 0.047(3) 0.056(3) 0.035(2) -0.006(2) 0.0109(19) 0.009(2)
C22 0.050(3) 0.045(2) 0.024(2) -0.0049(17) 0.0094(17) 0.0079(19)
C23 0.052(11) 0.026(2) 0.042(6) -0.017(4) -0.018(6) 0.019(5)
C24 0.045(6) 0.032(5) 0.033(5) -0.002(4) -0.012(4) -0.001(4)
C25 0.041(5) 0.050(4) 0.037(4) 0.001(3) -0.015(3) -0.003(3)
C26 0.038(5) 0.048(5) 0.051(6) 0.012(4) -0.016(4) -0.003(4)
C27 0.039(5) 0.029(4) 0.058(6) 0.001(4) -0.006(4) 0.001(3)
C28 0.030(4) 0.023(4) 0.040(4) -0.004(3) -0.004(3) 0.000(3)
C23' 0.052(11) 0.026(2) 0.042(6) -0.017(4) -0.018(6) 0.019(5)
C24' 0.038(5) 0.041(5) 0.022(4) -0.005(3) 0.000(4) 0.005(4)
C25' 0.041(5) 0.050(4) 0.037(4) 0.001(3) -0.015(3) -0.003(3)
C26' 0.027(5) 0.043(5) 0.047(5) -0.008(4) -0.004(4) -0.003(4)
C27' 0.026(4) 0.042(5) 0.047(5) -0.005(4) -0.005(3) 0.002(3)
C28' 0.030(4) 0.041(4) 0.031(4) -0.001(3) 0.002(3) 0.001(3)
C29 0.044(2) 0.0269(19) 0.032(2) -0.0061(16) 0.0120(17) -0.0053(17)
C30 0.039(2) 0.038(2) 0.0257(19) -0.0048(16) 0.0087(16) -0.0041(17)
C31 0.058(3) 0.052(3) 0.035(2) -0.013(2) 0.011(2) -0.019(2)
C32 0.057(3) 0.073(4) 0.046(3) -0.018(2) -0.001(2) -0.029(3)
C33 0.053(3) 0.069(3) 0.044(3) -0.008(2) -0.008(2) -0.009(2)
C34 0.038(2) 0.059(3) 0.040(2) 0.000(2) -0.0035(19) -0.004(2)
C35 0.034(2) 0.039(2) 0.0240(19) -0.0051(16) 0.0061(15) -0.0032(17)
C36 0.0299(19) 0.0243(17) 0.0210(17) -0.0005(14) 0.0049(14) 0.0084(14)
C37 0.0306(19) 0.0255(18) 0.0237(18) -0.0019(14) -0.0002(14) 0.0071(15)
C38 0.032(2) 0.0257(18) 0.031(2) -0.0048(15) -0.0017(15) 0.0044(15)
C39 0.040(2) 0.0280(19) 0.033(2) 0.0066(16) 0.0037(17) -0.0022(16)
C40 0.040(2) 0.031(2) 0.0254(19) 0.0042(15) -0.0028(16) 0.0010(16)
C41 0.0308(19) 0.0260(18) 0.0244(18) 0.0004(14) 0.0023(14) 0.0027(14)
C42 0.038(2) 0.0277(19) 0.042(2) -0.0019(17) 0.0013(17) 0.0005(16)
C43 0.053(3) 0.048(3) 0.031(2) 0.0134(19) -0.0078(19) -0.013(2)
C44 0.0302(19) 0.0235(17) 0.0203(17) 0.0045(14) 0.0052(14) 0.0063(14)
C45 0.0258(18) 0.0258(18) 0.0301(19) 0.0029(15) 0.0064(15) 0.0046(14)
C46 0.032(2) 0.0320(19) 0.0266(19) -0.0021(15) 0.0055(15) 0.0038(16)
C47 0.041(2) 0.030(2) 0.033(2) -0.0018(16) 0.0067(17) 0.0133(17)
C48 0.032(2) 0.033(2) 0.028(2) 0.0036(16) 0.0021(15) 0.0119(16)
C49 0.0327(19) 0.0276(18) 0.0234(18) 0.0033(14) 0.0010(14) 0.0065(15)
C50 0.039(2) 0.040(2) 0.040(2) -0.0135(18) 0.0073(18) 0.0065(18)
C51 0.040(2) 0.046(2) 0.046(3) -0.010(2) -0.0048(19) 0.020(2)
C52 0.0291(18) 0.0236(17) 0.0244(18) 0.0023(14) 0.0001(14) 0.0088(14)
C53 0.0289(19) 0.0260(18) 0.0282(19) 0.0004(15) 0.0013(15) 0.0037(15)
C54 0.035(2) 0.0285(19) 0.032(2) -0.0006(15) -0.0035(16) 0.0055(16)
C55 0.038(2) 0.028(2) 0.044(2) -0.0004(17) -0.0060(18) -0.0039(16)
C56 0.035(2) 0.034(2) 0.032(2) 0.0056(16) 0.0022(16) -0.0008(17)
C57 0.034(2) 0.0257(18) 0.0270(19) 0.0034(15) 0.0037(15) 0.0078(15)
C58 0.042(2) 0.035(2) 0.041(2) -0.0098(18) -0.0075(18) 0.0040(18)
C59 0.048(3) 0.046(3) 0.047(3) 0.005(2) 0.008(2) -0.012(2)
C60 0.0328(19) 0.0214(17) 0.0222(17) -0.0005(13) 0.0026(14) 0.0057(14)
C61 0.0286(18) 0.0257(17) 0.0178(16) -0.0008(13) 0.0016(13) 0.0033(14)
C62 0.033(2) 0.0325(19) 0.0228(18) -0.0052(15) 0.0009(15) 0.0094(16)
C63 0.041(2) 0.040(2) 0.0233(19) 0.0034(16) -0.0038(16) 0.0175(18)
C64 0.046(2) 0.040(2) 0.0204(19) 0.0027(16) 0.0063(16) 0.0157(18)
C65 0.034(2) 0.0307(19) 0.0251(19) 0.0015(15) 0.0069(15) 0.0135(16)
C66 0.033(2) 0.047(2) 0.030(2) -0.0019(18) -0.0010(16) 0.0119(18)
C67 0.073(3) 0.054(3) 0.025(2) 0.006(2) 0.008(2) 0.036(2)
C68 0.076(4) 0.109(6) 0.087(5) -0.026(4) 0.032(4) 0.007(4)
C69 0.061(5) 0.315(16) 0.080(6) -0.034(8) -0.001(4) 0.034(7)
C70 0.066(4) 0.125(6) 0.077(4) -0.059(4) -0.037(3) 0.044(4)
C71 0.082(6) 0.302(17) 0.135(9) -0.101(10) 0.008(6) -0.009(8)
C72 0.46(2) 0.117(8) 0.249(14) -0.065(9) -0.303(17) 0.077(11)

loop_
_atom_type_symbol
_atom_type_description
_atom_type_scat_dispersion_real
_atom_type_scat_dispersion_imag
_atom_type_scat_source
C C 0.0033 0.0016 'International Tables Vol C Tables 4.2.6.8 and 6.1.1.4'
H H 0.0000 0.0000 'International Tables Vol C Tables 4.2.6.8 and 6.1.1.4'
B B 0.0013 0.0007 'International Tables Vol C Tables 4.2.6.8 and 6.1.1.4'
Co Co 0.3494 0.9721 'International Tables Vol C Tables 4.2.6.8 and 6.1.1.4'
F F 0.0171 0.0103 'International Tables Vol C Tables 4.2.6.8 and 6.1.1.4'
N N 0.0061 0.0033 'International Tables Vol C Tables 4.2.6.8 and 6.1.1.4'
P P 0.1023 0.0942 'International Tables Vol C Tables 4.2.6.8 and 6.1.1.4'
O O 0.0106 0.0060 'International Tables Vol C Tables 4.2.6.8 and 6.1.1.4'

loop_
_geom_angle_atom_site_label_1
_geom_angle_atom_site_label_2
_geom_angle_atom_site_label_3
_geom_angle
O1 Co1 O2 92.79(11)
O1 Co1 N1 80.57(11)
O2 Co1 N1 172.92(12)
O1 Co1 P1 109.52(8)
O2 Co1 P1 104.60(8)
N1 Co1 P1 80.12(8)
O1 Co1 P2 118.46(8)
O2 Co1 P2 101.25(8)
N1 Co1 P2 80.00(8)
P1 Co1 P2 123.45(4)
C60 B1 C44 112.3(3)
C60 B1 C52 103.4(3)
C44 B1 C52 113.0(3)
C60 B1 C36 112.0(3)
C44 B1 C36 102.7(3)
C52 B1 C36 113.9(3)
C15 N1 C14 112.1(3)
C15 N1 Co1 113.5(2)
C14 N1 Co1 115.0(2)
C15 N1 H1 105.0
C14 N1 H1 105.0
Co1 N1 H1 105.0
C35 O1 Co1 127.1(2)
C29 O2 Co1 124.6(3)
C13 P1 C7 106.8(2)
C13 P1 C1 105.30(17)
C7 P1 C1 106.55(19)
C13 P1 Co1 101.51(13)
C7 P1 Co1 115.70(14)
C1 P1 Co1 119.65(13)
C23' P2 C16 107.7(6)
C23' P2 C17 98.3(5)
C16 P2 C17 106.64(19)
C23' P2 C23 13.3(9)
C16 P2 C23 106.1(6)
C17 P2 C23 111.1(6)
C23' P2 Co1 127.0(4)
C16 P2 Co1 101.89(13)
C17 P2 Co1 114.09(13)
C23 P2 Co1 115.8(4)
C2 C1 C6 110.3(3)
C2 C1 P1 110.9(2)
C6 C1 P1 114.3(3)
C2 C1 H1A 107.0
C6 C1 H1A 107.0
P1 C1 H1A 107.0
C1 C2 C3 111.9(3)
C1 C2 H2A 109.2
C3 C2 H2A 109.2
C1 C2 H2B 109.2
C3 C2 H2B 109.2
H2A C2 H2B 107.9
C4 C3 C2 111.7(3)
C4 C3 H3A 109.3
C2 C3 H3A 109.3
C4 C3 H3B 109.3
C2 C3 H3B 109.3
H3A C3 H3B 107.9
C5 C4 C3 110.9(4)
C5 C4 H4A 109.5
C3 C4 H4A 109.5
C5 C4 H4B 109.5
C3 C4 H4B 109.5
H4A C4 H4B 108.1
C4 C5 C6 111.1(3)
C4 C5 H5A 109.4
C6 C5 H5A 109.4
C4 C5 H5B 109.4
C6 C5 H5B 109.4
H5A C5 H5B 108.0
C1 C6 C5 110.9(3)
C1 C6 H6A 109.5
C5 C6 H6A 109.5
C1 C6 H6B 109.5
C5 C6 H6B 109.5
H6A C6 H6B 108.0
C12 C7 C8 111.7(4)
C12 C7 P1 116.1(3)
C8 C7 P1 109.8(3)
C12 C7 H7 106.2
C8 C7 H7 106.2
P1 C7 H7 106.2
C9 C8 C7 110.1(5)
C9 C8 H8A 109.6
C7 C8 H8A 109.6
C9 C8 H8B 109.6
C7 C8 H8B 109.6
H8A C8 H8B 108.2
C10 C9 C8 110.9(5)
C10 C9 H9A 109.5
C8 C9 H9A 109.5
C10 C9 H9B 109.5
C8 C9 H9B 109.5
H9A C9 H9B 108.0
C9 C10 C11 110.9(6)
C9 C10 H10A 109.5
C11 C10 H10A 109.5
C9 C10 H10B 109.5
C11 C10 H10B 109.5
H10A C10 H10B 108.0
C10 C11 C12 110.9(5)
C10 C11 H11A 109.5
C12 C11 H11A 109.5
C10 C11 H11B 109.5
C12 C11 H11B 109.5
H11A C11 H11B 108.0
C7 C12 C11 110.1(4)
C7 C12 H12A 109.6
C11 C12 H12A 109.6
C7 C12 H12B 109.6
C11 C12 H12B 109.6
H12A C12 H12B 108.2
C14 C13 P1 109.4(3)
C14 C13 H13A 109.8
P1 C13 H13A 109.8
C14 C13 H13B 109.8
P1 C13 H13B 109.8
H13A C13 H13B 108.2
N1 C14 C13 110.8(3)
N1 C14 H14A 109.5
C13 C14 H14A 109.5
N1 C14 H14B 109.5
C13 C14 H14B 109.5
H14A C14 H14B 108.1
N1 C15 C16 109.8(3)
N1 C15 H15A 109.7
C16 C15 H15A 109.7
N1 C15 H15B 109.7
C16 C15 H15B 109.7
H15A C15 H15B 108.2
C15 C16 P2 108.5(3)
C15 C16 H16A 110.0
P2 C16 H16A 110.0
C15 C16 H16B 110.0
P2 C16 H16B 110.0
H16A C16 H16B 108.4
C22 C17 C18 110.6(4)
C22 C17 P2 111.2(3)
C18 C17 P2 114.9(3)
C22 C17 H17 106.5
C18 C17 H17 106.5
P2 C17 H17 106.5
C19 C18 C17 111.7(4)
C19 C18 H18A 109.3
C17 C18 H18A 109.3
C19 C18 H18B 109.3
C17 C18 H18B 109.3
H18A C18 H18B 107.9
C20 C19 C18 111.7(4)
C20 C19 H19A 109.3
C18 C19 H19A 109.3
C20 C19 H19B 109.3
C18 C19 H19B 109.3
H19A C19 H19B 107.9
C19 C20 C21 110.7(4)
C19 C20 H20A 109.5
C21 C20 H20A 109.5
C19 C20 H20B 109.5
C21 C20 H20B 109.5
H20A C20 H20B 108.1
C20 C21 C22 110.4(4)
C20 C21 H21A 109.6
C22 C21 H21A 109.6
C20 C21 H21B 109.6
C22 C21 H21B 109.6
H21A C21 H21B 108.1
C17 C22 C21 111.1(3)
C17 C22 H22A 109.4
C21 C22 H22A 109.4
C17 C22 H22B 109.4
C21 C22 H22B 109.4
H22A C22 H22B 108.0
C28 C23 C24 114.6(14)
C28 C23 P2 110.1(12)
C24 C23 P2 112.8(11)
C28 C23 H23 106.2
C24 C23 H23 106.2
P2 C23 H23 106.2
C23 C24 C25 111.1(12)
C23 C24 H24A 109.4
C25 C24 H24A 109.4
C23 C24 H24B 109.4
C25 C24 H24B 109.4
H24A C24 H24B 108.0
C26 C25 C24 111.9(8)
C26 C25 H25A 109.2
C24 C25 H25A 109.2
C26 C25 H25B 109.2
C24 C25 H25B 109.2
H25A C25 H25B 107.9
C25 C26 C27 112.9(8)
C25 C26 H26A 109.0
C27 C26 H26A 109.0
C25 C26 H26B 109.0
C27 C26 H26B 109.0
H26A C26 H26B 107.8
C26 C27 C28 110.8(7)
C26 C27 H27A 109.5
C28 C27 H27A 109.5
C26 C27 H27B 109.5
C28 C27 H27B 109.5
H27A C27 H27B 108.1
C23 C28 C27 110.9(11)
C23 C28 H28A 109.5
C27 C28 H28A 109.5
C23 C28 H28B 109.5
C27 C28 H28B 109.5
H28A C28 H28B 108.0
C28' C23' C24' 112.1(13)
C28' C23' P2 111.0(12)
C24' C23' P2 118.9(11)
C28' C23' H23' 104.4
C24' C23' H23' 104.4
P2 C23' H23' 104.4
C25' C24' C23' 110.7(10)
C25' C24' H24C 109.5
C23' C24' H24C 109.5
C25' C24' H24D 109.5
C23' C24' H24D 109.5
H24C C24' H24D 108.1
C24' C25' C26' 111.7(7)
C24' C25' H25C 109.3
C26' C25' H25C 109.3
C24' C25' H25D 109.3
C26' C25' H25D 109.3
H25C C25' H25D 108.0
C27' C26' C25' 113.3(7)
C27' C26' H26C 108.9
C25' C26' H26C 108.9
C27' C26' H26D 108.9
C25' C26' H26D 108.9
H26C C26' H26D 107.7
C26' C27' C28' 111.8(7)
C26' C27' H27C 109.3
C28' C27' H27C 109.3
C26' C27' H27D 109.3
C28' C27' H27D 109.3
H27C C27' H27D 107.9
C23' C28' C27' 113.0(10)
C23' C28' H28C 109.0
C27' C28' H28C 109.0
C23' C28' H28D 109.0
C27' C28' H28D 109.0
H28C C28' H28D 107.8
O2 C29 C30 126.9(4)
O2 C29 H29 116.5
C30 C29 H29 116.5
C29 C30 C35 125.4(4)
C29 C30 C31 115.7(4)
C35 C30 C31 118.8(4)
C32 C31 C30 120.6(4)
C32 C31 H31 119.7
C30 C31 H31 119.7
C31 C32 C33 118.8(4)
C31 C32 H32 120.6
C33 C32 H32 120.6
C34 C33 C32 122.4(5)
C34 C33 H33 118.8
C32 C33 H33 118.8
C33 C34 C35 121.3(5)
C33 C34 H34 119.3
C35 C34 H34 119.3
O1 C35 C34 119.0(4)
O1 C35 C30 123.1(4)
C34 C35 C30 118.0(4)
C37 C36 C41 115.7(3)
C37 C36 B1 121.0(3)
C41 C36 B1 122.8(3)
C38 C37 C36 122.8(3)
C38 C37 H37 118.6
C36 C37 H37 118.6
C37 C38 C39 120.1(4)
C37 C38 C42 119.0(3)
C39 C38 C42 120.8(3)
C40 C39 C38 118.4(3)
C40 C39 H39 120.8
C38 C39 H39 120.8
C39 C40 C41 121.0(3)
C39 C40 C43 120.9(3)
C41 C40 C43 118.1(4)
C40 C41 C36 122.0(4)
C40 C41 H41 119.0
C36 C41 H41 119.0
F2 C42 F3 106.5(4)
F2 C42 F1 103.7(4)
F3 C42 F1 104.6(4)
F2 C42 C38 113.5(3)
F3 C42 C38 114.8(4)
F1 C42 C38 112.7(3)
F6 C43 F4 106.6(4)
F6 C43 F5 106.7(4)
F4 C43 F5 106.0(4)
F6 C43 C40 112.7(4)
F4 C43 C40 112.1(4)
F5 C43 C40 112.2(4)
C45 C44 C49 116.0(3)
C45 C44 B1 121.0(3)
C49 C44 B1 122.6(3)
C44 C45 C46 122.7(3)
C44 C45 H45 118.6
C46 C45 H45 118.6
C47 C46 C45 120.5(4)
C47 C46 C50 120.7(3)
C45 C46 C50 118.8(3)
C46 C47 C48 117.9(3)
C46 C47 H47 121.1
C48 C47 H47 121.1
C47 C48 C49 121.2(3)
C47 C48 C51 119.4(3)
C49 C48 C51 119.4(4)
C44 C49 C48 121.8(4)
C44 C49 H49 119.1
C48 C49 H49 119.1
F8 C50 F7 104.9(4)
F8 C50 F9 105.4(3)
F7 C50 F9 105.9(4)
F8 C50 C46 113.7(4)
F7 C50 C46 112.3(3)
F9 C50 C46 113.9(3)
F11 C51 F12 107.9(4)
F11 C51 F10 104.9(4)
F12 C51 F10 105.5(4)
F11 C51 C48 113.6(4)
F12 C51 C48 112.3(4)
F10 C51 C48 112.0(4)
C53 C52 C57 115.8(3)
C53 C52 B1 123.0(3)
C57 C52 B1 120.9(3)
C54 C53 C52 121.8(3)
C54 C53 H53 119.1
C52 C53 H53 119.1
C55 C54 C53 121.3(4)
C55 C54 C58 119.8(4)
C53 C54 C58 118.9(3)
C54 C55 C56 117.6(4)
C54 C55 H55 121.2
C56 C55 H55 121.2
C57 C56 C55 120.9(4)
C57 C56 C59 118.6(4)
C55 C56 C59 120.6(4)
C56 C57 C52 122.6(4)
C56 C57 H57 118.7
C52 C57 H57 118.7
F13 C58 F14 107.9(4)
F13 C58 F15 104.8(4)
F14 C58 F15 104.7(4)
F13 C58 C54 113.5(4)
F14 C58 C54 112.9(3)
F15 C58 C54 112.4(3)
F18 C59 F16 108.2(4)
F18 C59 F17 107.2(4)
F16 C59 F17 102.8(4)
F18 C59 C56 114.2(4)
F16 C59 C56 113.0(4)
F17 C59 C56 110.8(4)
C61 C60 C65 116.2(3)
C61 C60 B1 122.7(3)
C65 C60 B1 120.7(3)
C60 C61 C62 121.9(3)
C60 C61 H61 119.1
C62 C61 H61 119.1
C61 C62 C63 120.8(3)
C61 C62 C66 119.7(3)
C63 C62 C66 119.4(3)
C64 C63 C62 118.3(3)
C64 C63 H63 120.9
C62 C63 H63 120.9
C65 C64 C63 120.7(3)
C65 C64 C67 119.7(3)
C63 C64 C67 119.6(3)
C64 C65 C60 122.1(3)
C64 C65 H65 118.9
C60 C65 H65 118.9
F19 C66 F21 108.3(4)
F19 C66 F20 105.9(3)
F21 C66 F20 103.9(3)
F19 C66 C62 112.8(3)
F21 C66 C62 113.1(3)
F20 C66 C62 112.3(3)
F24 C67 F23 108.9(4)
F24 C67 F22 108.1(5)
F23 C67 F22 100.7(4)
F24 C67 C64 114.1(5)
F23 C67 C64 113.2(3)
F22 C67 C64 110.9(4)
C69 C68 H68A 109.5
C69 C68 H68B 109.5
H68A C68 H68B 109.5
C69 C68 H68C 109.5
H68A C68 H68C 109.5
H68B C68 H68C 109.5
C70 C69 C68 104.1(8)
C70 C69 H69A 110.9
C68 C69 H69A 110.9
C70 C69 H69B 110.9
C68 C69 H69B 110.9
H69A C69 H69B 108.9
C69 C70 C71 107.3(9)
C69 C70 H70A 110.2
C71 C70 H70A 110.2
C69 C70 H70B 110.2
C71 C70 H70B 110.2
H70A C70 H70B 108.5
C72 C71 C70 119.1(11)
C72 C71 H71A 107.5
C70 C71 H71A 107.5
C72 C71 H71B 107.5
C70 C71 H71B 107.5
H71A C71 H71B 107.0
C71 C72 H72A 109.5
C71 C72 H72B 109.5
H72A C72 H72B 109.5
C71 C72 H72C 109.5
H72A C72 H72C 109.5
H72B C72 H72C 109.5

loop_
_geom_bond_atom_site_label_1
_geom_bond_atom_site_label_2
_geom_bond_distance
Co1 O1 1.936(3)
Co1 O2 2.010(3)
Co1 N1 2.288(3)
Co1 P1 2.4024(10)
Co1 P2 2.4160(10)
B1 C60 1.635(5)
B1 C44 1.634(5)
B1 C52 1.643(6)
B1 C36 1.641(5)
N1 C15 1.482(5)
N1 C14 1.463(5)
N1 H1 0.9100
O1 C35 1.319(5)
O2 C29 1.251(5)
P1 C13 1.833(4)
P1 C7 1.839(4)
P1 C1 1.848(4)
P2 C23' 1.80(2)
P2 C16 1.826(4)
P2 C17 1.853(4)
P2 C23 1.90(2)
F1 C42 1.308(5)
F2 C42 1.297(5)
F3 C42 1.285(5)
F4 C43 1.316(6)
F5 C43 1.324(5)
F6 C43 1.321(5)
F7 C50 1.306(5)
F8 C50 1.310(5)
F9 C50 1.322(4)
F10 C51 1.339(5)
F11 C51 1.303(5)
F12 C51 1.300(6)
F13 C58 1.306(5)
F14 C58 1.303(5)
F15 C58 1.316(5)
F16 C59 1.319(6)
F17 C59 1.345(5)
F18 C59 1.297(6)
F19 C66 1.298(5)
F20 C66 1.352(5)
F21 C66 1.336(4)
F22 C67 1.383(7)
F23 C67 1.324(5)
F24 C67 1.248(6)
C1 C2 1.521(6)
C1 C6 1.543(5)
C1 H1A 0.9800
C2 C3 1.524(5)
C2 H2A 0.9700
C2 H2B 0.9700
C3 C4 1.516(5)
C3 H3A 0.9700
C3 H3B 0.9700
C4 C5 1.505(7)
C4 H4A 0.9700
C4 H4B 0.9700
C5 C6 1.534(6)
C5 H5A 0.9700
C5 H5B 0.9700
C6 H6A 0.9700
C6 H6B 0.9700
C7 C12 1.515(6)
C7 C8 1.534(6)
C7 H7 0.9800
C8 C9 1.528(7)
C8 H8A 0.9700
C8 H8B 0.9700
C9 C10 1.522(9)
C9 H9A 0.9700
C9 H9B 0.9700
C10 C11 1.505(10)
C10 H10A 0.9700
C10 H10B 0.9700
C11 C12 1.528(8)
C11 H11A 0.9700
C11 H11B 0.9700
C12 H12A 0.9700
C12 H12B 0.9700
C13 C14 1.520(5)
C13 H13A 0.9700
C13 H13B 0.9700
C14 H14A 0.9700
C14 H14B 0.9700
C15 C16 1.530(5)
C15 H15A 0.9700
C15 H15B 0.9700
C16 H16A 0.9700
C16 H16B 0.9700
C17 C22 1.527(6)
C17 C18 1.536(5)
C17 H17 0.9800
C18 C19 1.536(7)
C18 H18A 0.9700
C18 H18B 0.9700
C19 C20 1.491(7)
C19 H19A 0.9700
C19 H19B 0.9700
C20 C21 1.520(6)
C20 H20A 0.9700
C20 H20B 0.9700
C21 C22 1.532(6)
C21 H21A 0.9700
C21 H21B 0.9700
C22 H22A 0.9700
C22 H22B 0.9700
C23 C28 1.468(18)
C23 C24 1.520(16)
C23 H23 0.9800
C24 C25 1.541(11)
C24 H24A 0.9700
C24 H24B 0.9700
C25 C26 1.477(12)
C25 H25A 0.9700
C25 H25B 0.9700
C26 C27 1.494(11)
C26 H26A 0.9700
C26 H26B 0.9700
C27 C28 1.521(10)
C27 H27A 0.9700
C27 H27B 0.9700
C28 H28A 0.9700
C28 H28B 0.9700
C23' C28' 1.498(16)
C23' C24' 1.526(15)
C23' H23' 0.9800
C24' C25' 1.527(10)
C24' H24C 0.9700
C24' H24D 0.9700
C25' C26' 1.529(10)
C25' H25C 0.9700
C25' H25D 0.9700
C26' C27' 1.501(11)
C26' H26C 0.9700
C26' H26D 0.9700
C27' C28' 1.503(9)
C27' H27C 0.9700
C27' H27D 0.9700
C28' H28C 0.9700
C28' H28D 0.9700
C29 C30 1.407(6)
C29 H29 0.9300
C30 C35 1.422(6)
C30 C31 1.443(6)
C31 C32 1.366(7)
C31 H31 0.9300
C32 C33 1.393(7)
C32 H32 0.9300
C33 C34 1.350(7)
C33 H33 0.9300
C34 C35 1.401(6)
C34 H34 0.9300
C36 C37 1.395(5)
C36 C41 1.394(5)
C37 C38 1.391(5)
C37 H37 0.9300
C38 C39 1.384(5)
C38 C42 1.487(6)
C39 C40 1.378(6)
C39 H39 0.9300
C40 C41 1.393(5)
C40 C43 1.511(5)
C41 H41 0.9300
C44 C45 1.386(5)
C44 C49 1.392(5)
C45 C46 1.394(5)
C45 H45 0.9300
C46 C47 1.381(5)
C46 C50 1.491(6)
C47 C48 1.385(6)
C47 H47 0.9300
C48 C49 1.393(5)
C48 C51 1.494(6)
C49 H49 0.9300
C52 C53 1.400(5)
C52 C57 1.396(5)
C53 C54 1.381(5)
C53 H53 0.9300
C54 C55 1.391(6)
C54 C58 1.498(6)
C55 C56 1.384(6)
C55 H55 0.9300
C56 C57 1.379(6)
C56 C59 1.501(6)
C57 H57 0.9300
C60 C61 1.393(5)
C60 C65 1.404(5)
C61 C62 1.392(5)
C61 H61 0.9300
C62 C63 1.382(5)
C62 C66 1.497(5)
C63 C64 1.387(5)
C63 H63 0.9300
C64 C65 1.382(5)
C64 C67 1.495(5)
C65 H65 0.9300
C68 C69 1.475(13)
C68 H68A 0.9600
C68 H68B 0.9600
C68 H68C 0.9600
C69 C70 1.284(11)
C69 H69A 0.9700
C69 H69B 0.9700
C70 C71 1.557(14)
C70 H70A 0.9700
C70 H70B 0.9700
C71 C72 1.354(13)
C71 H71A 0.9700
C71 H71B 0.9700
C72 H72A 0.9600
C72 H72B 0.9600
C72 H72C 0.9600
